data_2312126
loop_
_publ_author_name
'Kollitz, Megan R.'
'Lappin, A. Graham'
'Oliver, Allen G.'

_publ_section_title
;
 Double-salt formation in crystal structures containing
 [Co(en)<sub>3</sub>]Cl<sub>3</sub>.
;
_journal_coeditor_code ZO3032
_journal_issue 'Pt 5'
_journal_name_full 'Acta crystallographica. Section C, Structural chemistry'
_journal_page_first 164
_journal_page_last 169
_journal_paper_doi 10.1107/S2053229623002711
_journal_volume 79
_journal_year 2023
_chemical_formula_iupac '[Co (C2 H8 N2)3]2 [Na (H2 O1)6] Cl7'
_chemical_formula_moiety '2(C6 H24 Co N6 3+), H12 Na O6 +, 7(Cl -)'
_chemical_formula_sum 'C12 H60 Cl7 Co2 N12 Na O6'
_chemical_formula_weight 857.72
_chemical_name_systematic
;
Bis[tris(ethane-1,2-diamine-\k^2^<i>N</i>,<i>N</i>')cobalt(III)]
hexaaquasodium(I) heptachloride
;
_space_group_crystal_system trigonal
_space_group_IT_number 165
_space_group_name_Hall '-P 3 2"c'
_space_group_name_H-M_alt 'P -3 c 1'
_atom_sites_solution_hydrogens mixed
_atom_sites_solution_primary dual
_atom_sites_solution_secondary difmap
_audit_creation_method SHELXL-2018/3
_cell_angle_alpha 90
_cell_angle_beta 90
_cell_angle_gamma 120
_cell_formula_units_Z 2
_cell_length_a 11.354(7)
_cell_length_b 11.354(7)
_cell_length_c 15.683(13)
_cell_measurement_reflns_used 9458
_cell_measurement_temperature 120(2)
_cell_measurement_theta_max 28.38
_cell_measurement_theta_min 3.33
_cell_volume 1751(2)
_computing_cell_refinement
;
SAINT (Bruker, 2015)
;
_computing_data_collection
;
APEX3 (Bruker, 2015)
;
_computing_data_reduction
;
SAINT (Bruker, 2015)
;
_computing_molecular_graphics
;
XP (Bruker, 2015) and Mercury (Macrae <i>et al.</i>,  2020)
;
_computing_publication_material
;
CIFTAB (Sheldrick, 2008)
;
_computing_structure_refinement
;
SHELXL2018 (Sheldrick, 2015<i>b</i>)
;
_computing_structure_solution
;
SHELXT2018 (Sheldrick, 2015<i>a</i>)
;
_diffrn_ambient_temperature 120(2)
_diffrn_detector_area_resol_mean 8.33
_diffrn_measured_fraction_theta_full 1.000
_diffrn_measured_fraction_theta_max 0.997
_diffrn_measurement_device_type 'Bruker APEXII'
_diffrn_measurement_method 'combination of \w and \f-scans '
_diffrn_radiation_type MoK\a
_diffrn_radiation_wavelength 0.71073
_diffrn_reflns_av_R_equivalents 0.0472
_diffrn_reflns_av_unetI/netI 0.0142
_diffrn_reflns_limit_h_max 15
_diffrn_reflns_limit_h_min -15
_diffrn_reflns_limit_k_max 15
_diffrn_reflns_limit_k_min -15
_diffrn_reflns_limit_l_max 20
_diffrn_reflns_limit_l_min -20
_diffrn_reflns_number 32969
_diffrn_reflns_theta_full 25.242
_diffrn_reflns_theta_max 28.397
_diffrn_reflns_theta_min 2.071
_diffrn_source 'fine-focus sealed tube'
_exptl_absorpt_coefficient_mu 1.541
_exptl_absorpt_correction_T_max 0.7457
_exptl_absorpt_correction_T_min 0.6874
_exptl_absorpt_correction_type numerical
_exptl_absorpt_process_details
;
(SADABS; Krause <i>et al.</i>, 2015)
;
_exptl_crystal_colour yellow
_exptl_crystal_density_diffrn 1.627
_exptl_crystal_description tablet
_exptl_crystal_F_000 896
_exptl_crystal_size_max 0.242
_exptl_crystal_size_mid 0.120
_exptl_crystal_size_min 0.078
_refine_diff_density_max 0.433
_refine_diff_density_min -0.393
_refine_ls_extinction_method none
_refine_ls_goodness_of_fit_ref 1.131
_refine_ls_hydrogen_treatment mixed
_refine_ls_matrix_type full
_refine_ls_number_parameters 86
_refine_ls_number_reflns 1472
_refine_ls_number_restraints 2
_refine_ls_restrained_S_all 1.131
_refine_ls_R_factor_all 0.0249
_refine_ls_R_factor_gt 0.0215
_refine_ls_shift/su_max 0.001
_refine_ls_shift/su_mean 0.000
_refine_ls_structure_factor_coef Fsqd
_refine_ls_weighting_details 'w=1/[\s^2^(Fo^2^)+(0.0156P)^2^+1.2065P] where P=(Fo^2^+2Fc^2^)/3'
_refine_ls_weighting_scheme calc
_refine_ls_wR_factor_gt 0.0456
_refine_ls_wR_factor_ref 0.0469
_reflns_number_gt 1360
_reflns_number_total 1472
_reflns_threshold_expression 'I > 2\s(I)'
_cod_data_source_file zo3032sup1.cif
_cod_data_source_block Coen3NaCl
_cod_original_cell_volume 1751(3)
_cod_database_code 2312126
_shelx_space_group_comment
;
The symmetry employed for this shelxl refinement is uniquely defined
by the following loop, which should always be used as a source of
symmetry information in preference to the above space-group names.
They are only intended as comments.
;
_shelx_estimated_absorpt_t_min 0.707
_shelx_estimated_absorpt_t_max 0.889

loop_
_space_group_symop_operation_xyz
'x, y, z'
'-y, x-y, z'
'-x+y, -x, z'
'y, x, -z+1/2'
'x-y, -y, -z+1/2'
'-x, -x+y, -z+1/2'
'-x, -y, -z'
'y, -x+y, -z'
'x-y, x, -z'
'-y, -x, z-1/2'
'-x+y, y, z-1/2'
'x, x-y, z-1/2'

loop_
_atom_site_type_symbol
_atom_site_label
_atom_site_fract_x
_atom_site_fract_y
_atom_site_fract_z
_atom_site_U_iso_or_equiv
_atom_site_adp_type
_atom_site_calc_flag
_atom_site_occupancy
_atom_site_disorder_assembly
_atom_site_disorder_group
Co Co1 0.333333 0.666667 0.11849(2) 0.00759(8) Uani d 1 . .
N N1 0.34794(12) 0.53286(11) 0.19035(7) 0.0125(2) Uani d 1 . .
H H1NA 0.4249(19) 0.5331(18) 0.1785(11) 0.018(4) Uiso d 1 . .
H H1NB 0.3515(17) 0.5482(17) 0.2462(11) 0.020(4) Uiso d 1 . .
N N2 0.21004(12) 0.50988(11) 0.04644(7) 0.0117(2) Uani d 1 . .
H H2NA 0.1259(18) 0.4937(16) 0.0534(10) 0.012(4) Uiso d 1 . .
H H2NB 0.2308(19) 0.5252(19) -0.0108(12) 0.025(5) Uiso d 1 . .
C C1 0.23147(14) 0.39530(13) 0.17079(8) 0.0134(3) Uani d 1 . .
H H1A 0.147088 0.382775 0.197710 0.016 Uiso calc 1 . .
H H1B 0.249560 0.323793 0.192129 0.016 Uiso calc 1 . .
C C2 0.21778(14) 0.38822(13) 0.07443(8) 0.0140(3) Uani d 1 . .
H H2A 0.297297 0.388789 0.048074 0.017 Uiso calc 1 . .
H H2B 0.134532 0.303743 0.057167 0.017 Uiso calc 1 . .
Na Na1 1.000000 1.000000 0.250000 0.0159(3) Uani d 1 . .
O O1 0.80078(11) 0.88978(11) 0.34181(7) 0.0188(2) Uani d 1 . .
H H1OA 0.830(2) 0.905(2) 0.3920(7) 0.040(6) Uiso d 1 . .
H H1OB 0.7234(12) 0.8201(14) 0.3466(13) 0.036(6) Uiso d 1 . .
Cl Cl1 1.000000 1.000000 0.500000 0.01652(16) Uani d 1 . .
Cl Cl2 0.51080(3) 0.61467(3) 0.37508(2) 0.01405(8) Uani d 1 . .

loop_
_atom_site_aniso_label
_atom_site_aniso_U_11
_atom_site_aniso_U_22
_atom_site_aniso_U_33
_atom_site_aniso_U_12
_atom_site_aniso_U_13
_atom_site_aniso_U_23
Co1 0.00786(10) 0.00786(10) 0.00703(14) 0.00393(5) 0.000 0.000
N1 0.0139(5) 0.0135(5) 0.0111(5) 0.0075(5) -0.0013(4) 0.0001(4)
N2 0.0111(5) 0.0120(5) 0.0114(5) 0.0052(4) -0.0008(4) -0.0003(4)
C1 0.0155(6) 0.0101(6) 0.0134(6) 0.0055(5) 0.0010(5) 0.0017(5)
C2 0.0181(7) 0.0101(6) 0.0137(6) 0.0069(5) 0.0005(5) -0.0001(5)
Na1 0.0155(4) 0.0155(4) 0.0168(6) 0.0077(2) 0.000 0.000
O1 0.0169(5) 0.0171(5) 0.0182(5) 0.0053(4) -0.0023(4) 0.0011(4)
Cl1 0.0184(2) 0.0184(2) 0.0127(3) 0.00922(12) 0.000 0.000
Cl2 0.01443(15) 0.01577(16) 0.01328(15) 0.00854(13) -0.00101(11) -0.00183(11)

loop_
_atom_type_symbol
_atom_type_description
_atom_type_scat_dispersion_real
_atom_type_scat_dispersion_imag
_atom_type_scat_source
C C 0.0033 0.0016 'International Tables Vol C Tables 4.2.6.8 and 6.1.1.4'
H H 0.0000 0.0000 'International Tables Vol C Tables 4.2.6.8 and 6.1.1.4'
N N 0.0061 0.0033 'International Tables Vol C Tables 4.2.6.8 and 6.1.1.4'
O O 0.0106 0.0060 'International Tables Vol C Tables 4.2.6.8 and 6.1.1.4'
Na Na 0.0362 0.0249 'International Tables Vol C Tables 4.2.6.8 and 6.1.1.4'
Cl Cl 0.1484 0.1585 'International Tables Vol C Tables 4.2.6.8 and 6.1.1.4'
Co Co 0.3494 0.9721 'International Tables Vol C Tables 4.2.6.8 and 6.1.1.4'

loop_
_geom_angle_atom_site_label_1
_geom_angle_atom_site_label_2
_geom_angle_atom_site_label_3
_geom_angle_site_symmetry_1
_geom_angle_site_symmetry_3
_geom_angle
_geom_angle_publ_flag
N1 Co1 N1 3_565 2_665 90.35(6) ?
N1 Co1 N1 3_565 . 90.35(6) ?
N1 Co1 N1 2_665 . 90.35(6) ?
N1 Co1 N2 3_565 . 93.47(6) ?
N1 Co1 N2 2_665 . 174.60(5) ?
N1 Co1 N2 . . 85.82(6) ?
N1 Co1 N2 3_565 3_565 85.82(6) ?
N1 Co1 N2 2_665 3_565 93.47(6) ?
N1 Co1 N2 . 3_565 174.60(5) ?
N2 Co1 N2 . 3_565 90.61(6) ?
N1 Co1 N2 3_565 2_665 174.60(5) ?
N1 Co1 N2 2_665 2_665 85.82(6) ?
N1 Co1 N2 . 2_665 93.47(6) ?
N2 Co1 N2 . 2_665 90.61(6) ?
N2 Co1 N2 3_565 2_665 90.61(6) ?
C1 N1 Co1 . . 108.60(8) ?
C1 N1 H1NA . . 108.4(11) ?
Co1 N1 H1NA . . 109.9(11) ?
C1 N1 H1NB . . 109.7(11) ?
Co1 N1 H1NB . . 115.3(11) ?
H1NA N1 H1NB . . 104.8(15) ?
C2 N2 Co1 . . 108.79(9) ?
C2 N2 H2NA . . 109.2(11) ?
Co1 N2 H2NA . . 108.8(10) ?
C2 N2 H2NB . . 109.5(12) ?
Co1 N2 H2NB . . 112.8(12) ?
H2NA N2 H2NB . . 107.8(15) ?
N1 C1 C2 . . 105.94(10) ?
N1 C1 H1A . . 110.5 ?
C2 C1 H1A . . 110.5 ?
N1 C1 H1B . . 110.5 ?
C2 C1 H1B . . 110.5 ?
H1A C1 H1B . . 108.7 ?
N2 C2 C1 . . 107.20(10) ?
N2 C2 H2A . . 110.3 ?
C1 C2 H2A . . 110.3 ?
N2 C2 H2B . . 110.3 ?
C1 C2 H2B . . 110.3 ?
H2A C2 H2B . . 108.5 ?
O1 Na1 O1 4 3_675 174.33(5) ?
O1 Na1 O1 4 2_765 95.52(6) ?
O1 Na1 O1 3_675 2_765 88.58(5) ?
O1 Na1 O1 4 5_675 88.58(5) ?
O1 Na1 O1 3_675 5_675 87.61(7) ?
O1 Na1 O1 2_765 5_675 174.33(5) ?
O1 Na1 O1 4 6_765 88.58(5) ?
O1 Na1 O1 3_675 6_765 95.52(6) ?
O1 Na1 O1 2_765 6_765 87.61(7) ?
O1 Na1 O1 5_675 6_765 88.58(5) ?
O1 Na1 O1 4 . 87.61(7) ?
O1 Na1 O1 3_675 . 88.58(5) ?
O1 Na1 O1 2_765 . 88.58(5) ?
O1 Na1 O1 5_675 . 95.52(6) ?
O1 Na1 O1 6_765 . 174.33(5) ?
Na1 O1 H1OA . . 106.1(15) ?
Na1 O1 H1OB . . 143.2(14) ?
H1OA O1 H1OB . . 104(2) ?

loop_
_geom_bond_atom_site_label_1
_geom_bond_atom_site_label_2
_geom_bond_site_symmetry_2
_geom_bond_distance
_geom_bond_publ_flag
Co1 N1 3_565 1.9641(15) ?
Co1 N1 2_665 1.9641(15) ?
Co1 N1 . 1.9641(15) ?
Co1 N2 . 1.9782(15) ?
Co1 N2 3_565 1.9783(15) ?
Co1 N2 2_665 1.9783(15) ?
N1 C1 . 1.4889(19) ?
N1 H1NA . 0.891(18) ?
N1 H1NB . 0.890(18) ?
N2 C2 . 1.4932(19) ?
N2 H2NA . 0.884(17) ?
N2 H2NB . 0.923(18) ?
C1 C2 . 1.517(2) ?
C1 H1A . 0.9900 ?
C1 H1B . 0.9900 ?
C2 H2A . 0.9900 ?
C2 H2B . 0.9900 ?
Na1 O1 4 2.4341(16) ?
Na1 O1 3_675 2.4341(16) ?
Na1 O1 2_765 2.4341(16) ?
Na1 O1 5_675 2.4341(16) ?
Na1 O1 6_765 2.4341(16) ?
Na1 O1 . 2.4341(16) ?
O1 H1OA . 0.839(9) ?
O1 H1OB . 0.842(9) ?

loop_
_geom_hbond_atom_site_label_D
_geom_hbond_atom_site_label_H
_geom_hbond_atom_site_label_A
_geom_hbond_site_symmetry_A
_geom_hbond_distance_DH
_geom_hbond_distance_HA
_geom_hbond_distance_DA
_geom_hbond_angle_DHA
_geom_hbond_publ_flag
N1 H1NA Cl2 4 0.891(18) 2.442(19) 3.323(2) 170.2(15) yes
N1 H1NB Cl2 . 0.890(18) 2.561(18) 3.310(2) 142.3(14) yes
N2 H2NA Cl2 5_565 0.884(17) 2.524(18) 3.343(2) 154.4(14) yes
N2 H2NB Cl2 10_665 0.923(18) 2.677(19) 3.421(2) 138.3(14) yes
N2 H2NB Cl2 11 0.923(18) 2.788(18) 3.395(2) 124.3(14) yes
O1 H1OA Cl1 . 0.839(9) 2.381(13) 3.163(2) 156(2) yes
O1 H1OB Cl2 . 0.842(9) 2.416(10) 3.253(2) 173.4(19) yes

loop_
_geom_torsion_atom_site_label_1
_geom_torsion_atom_site_label_2
_geom_torsion_atom_site_label_3
_geom_torsion_atom_site_label_4
_geom_torsion_site_symmetry_1
_geom_torsion_site_symmetry_2
_geom_torsion_site_symmetry_3
_geom_torsion_site_symmetry_4
_geom_torsion
_geom_torsion_publ_flag
Co1 N1 C1 C2 . . . . 43.21(12) ?
Co1 N2 C2 C1 . . . . 37.30(12) ?
N1 C1 C2 N2 . . . . -52.54(14) ?

_cod_database_fobs_code 2312126
